data_4304128
loop_
_publ_author_name
'Wontae Noh'
'Gregory S. Girolami'

_publ_section_title
;
Synthesis and Characterization of the Cycloheptatrienyl Tantalum
"Mixed-Sandwich" Compounds (C5R5)Ta(C7H7)
;
_journal_name_full 'Inorganic Chemistry'
_journal_page_first 535
_journal_page_last 542
_journal_paper_doi 10.1021/ic7015963
_journal_volume 47
_journal_year 2008
_chemical_formula_sum 'C17 H22 Ta'
_chemical_formula_weight 407.30
_chemical_name_systematic
; 
 ? 
;
_space_group_IT_number 62
_symmetry_cell_setting orthorhombic
_symmetry_space_group_name_Hall '-P 2ac 2n'
_symmetry_space_group_name_H-M 'P n m a'
_atom_sites_solution_hydrogens geom
_atom_sites_solution_primary direct
_atom_sites_solution_secondary difmap
_audit_creation_method SHELXL-97
_cell_angle_alpha 90.00
_cell_angle_beta 90.00
_cell_angle_gamma 90.00
_cell_formula_units_Z 4
_cell_length_a 10.3622(4)
_cell_length_b 12.3659(6)
_cell_length_c 11.3394(6)
_cell_measurement_reflns_used 1444
_cell_measurement_temperature 193(2)
_cell_measurement_theta_max 20.90
_cell_measurement_theta_min 3.13
_cell_volume 1453.01(12)
_computing_cell_refinement 'Bruker SMART'
_computing_data_collection 'Bruker SMART'
_computing_data_reduction 'Bruker SAINT'
_computing_molecular_graphics 'Bruker SHELXTL'
_computing_publication_material 'Bruker SHELXTL'
_computing_structure_refinement 'SHELXL-97 (Sheldrick, 1997)'
_computing_structure_solution 'SHELXS-97 (Sheldrick, 1990)'
_diffrn_ambient_temperature 193(2)
_diffrn_measured_fraction_theta_full 0.992
_diffrn_measured_fraction_theta_max 0.992
_diffrn_measurement_device_type 'CCD area detector'
_diffrn_measurement_method 'phi and omega scans'
_diffrn_radiation_monochromator graphite
_diffrn_radiation_source 'fine-focus sealed tube'
_diffrn_radiation_type MoK\a
_diffrn_radiation_wavelength 0.71073
_diffrn_reflns_av_R_equivalents 0.1046
_diffrn_reflns_av_sigmaI/netI 0.0913
_diffrn_reflns_limit_h_max 13
_diffrn_reflns_limit_h_min -13
_diffrn_reflns_limit_k_max 16
_diffrn_reflns_limit_k_min -16
_diffrn_reflns_limit_l_max 15
_diffrn_reflns_limit_l_min -15
_diffrn_reflns_number 13987
_diffrn_reflns_theta_full 28.30
_diffrn_reflns_theta_max 28.30
_diffrn_reflns_theta_min 2.44
_diffrn_standards_decay_% 0
_exptl_absorpt_coefficient_mu 7.546
_exptl_absorpt_correction_T_max 0.8621
_exptl_absorpt_correction_T_min 0.5488
_exptl_absorpt_correction_type integration
_exptl_crystal_colour bronze
_exptl_crystal_density_diffrn 1.862
_exptl_crystal_density_meas 0
_exptl_crystal_density_method 'not measured'
_exptl_crystal_description platy
_exptl_crystal_F_000 788
_exptl_crystal_size_max 0.12
_exptl_crystal_size_mid 0.04
_exptl_crystal_size_min 0.02
_refine_diff_density_max 0.971
_refine_diff_density_min -1.370
_refine_diff_density_rms 0.154
_refine_ls_extinction_method none
_refine_ls_goodness_of_fit_ref 0.785
_refine_ls_hydrogen_treatment mixed
_refine_ls_matrix_type full
_refine_ls_number_parameters 124
_refine_ls_number_reflns 1876
_refine_ls_number_restraints 134
_refine_ls_restrained_S_all 0.771
_refine_ls_R_factor_all 0.0776
_refine_ls_R_factor_gt 0.0350
_refine_ls_shift/su_max 0.001
_refine_ls_shift/su_mean 0.000
_refine_ls_structure_factor_coef Fsqd
_refine_ls_weighting_details 'calc w=1/[\s^2^(Fo^2^)+(0.0200P)^2^+0.0000P] where P=(Fo^2^+2Fc^2^)/3'
_refine_ls_weighting_scheme calc
_refine_ls_wR_factor_gt 0.0562
_refine_ls_wR_factor_ref 0.0632
_reflns_number_gt 1062
_reflns_number_total 1876
_reflns_threshold_expression >2sigma(I)
_cod_data_source_file ic7015963-file009.cif
_cod_data_source_block ga55jface
_cod_depositor_comments
;
The following automatic conversions were performed:
'_symmetry_cell_setting' value 'Orthorhombic' changed to 'orthorhombic'
according to '/home/saulius/struct/CIF-dictionaries/cif_core.dic'
dictionary named 'cif_core.dic' version 2.4.1 from 2010-06-29.

Automatic conversion script
Id: cif_fix_enum 1527 2010-12-29 10:47:43Z saulius 
;
_cod_database_code 4304128

loop_
_symmetry_equiv_pos_as_xyz
'x, y, z'
'-x+1/2, -y, z+1/2'
'-x, y+1/2, -z'
'x+1/2, -y+1/2, -z+1/2'
'-x, -y, -z'
'x-1/2, y, -z-1/2'
'x, -y-1/2, z'
'-x-1/2, y-1/2, z-1/2'

loop_
_atom_site_label
_atom_site_type_symbol
_atom_site_fract_x
_atom_site_fract_y
_atom_site_fract_z
_atom_site_U_iso_or_equiv
_atom_site_adp_type
_atom_site_occupancy
_atom_site_symmetry_multiplicity
_atom_site_calc_flag
_atom_site_refinement_flags
_atom_site_disorder_assembly
_atom_site_disorder_group
Ta1 Ta 0.13893(3) 0.7500 -0.00702(4) 0.03449(12) Uani 1 2 d S . .
C1 C 0.3607(8) 0.7500 0.0404(6) 0.0262(17) Uani 1 2 d S . .
C2 C 0.3063(5) 0.6574(4) 0.0944(5) 0.0258(13) Uani 1 1 d . . .
C3 C 0.2171(6) 0.6921(4) 0.1804(5) 0.0277(15) Uani 1 1 d . . .
C4 C 0.4671(8) 0.7500 -0.0504(8) 0.042(2) Uani 1 2 d S . .
H4A H 0.4596 0.8147 -0.0999 0.063 Uiso 1 1 d R . .
H4B H 0.5510 0.7500 -0.0106 0.063 Uiso 1 2 d SR . .
C5 C 0.3432(5) 0.5417(4) 0.0703(5) 0.0349(14) Uani 1 1 d . . .
H5A H 0.4182 0.5222 0.1184 0.052 Uiso 1 1 calc R . .
H5B H 0.3647 0.5334 -0.0134 0.052 Uiso 1 1 calc R . .
H5C H 0.2707 0.4942 0.0900 0.052 Uiso 1 1 calc R . .
C6 C 0.1424(6) 0.6217(5) 0.2654(5) 0.0486(18) Uani 1 1 d . . .
H6A H 0.1380 0.5478 0.2345 0.073 Uiso 1 1 calc R . .
H6B H 0.0548 0.6505 0.2746 0.073 Uiso 1 1 calc R . .
H6C H 0.1859 0.6213 0.3421 0.073 Uiso 1 1 calc R . .
C11 C 0.1802(16) 0.6930(3) -0.2016(15) 0.039(2) Uani 0.56(2) 1 d PDU . 1
H11 H 0.2487 0.6594 -0.2435 0.047 Uiso 0.56(2) 1 calc PR . 1
C12 C 0.0919(13) 0.6231(6) -0.1475(15) 0.041(2) Uani 0.56(2) 1 d PDU . 1
H12 H 0.1135 0.5485 -0.1508 0.050 Uiso 0.56(2) 1 calc PR . 1
C13 C -0.0238(13) 0.6474(4) -0.0894(15) 0.045(2) Uani 0.56(2) 1 d PDU . 1
H13 H -0.0728 0.5870 -0.0635 0.054 Uiso 0.56(2) 1 calc PR . 1
C14 C -0.0772(14) 0.7500 -0.064(2) 0.050(3) Uani 0.56(2) 2 d SPDU . 1
H14 H -0.1587 0.7500 -0.0259 0.060 Uiso 0.56(2) 2 calc SPR . 1
C11A C 0.1334(18) 0.6930(3) -0.1919(19) 0.041(2) Uani 0.44(2) 1 d PDU . 2
H11A H 0.1959 0.6593 -0.2410 0.049 Uiso 0.44(2) 1 calc PR . 2
C12A C 0.0520(19) 0.6230(7) -0.1280(17) 0.044(2) Uani 0.44(2) 1 d PDU . 2
H12A H 0.0623 0.5482 -0.1446 0.052 Uiso 0.44(2) 1 calc PR . 2
C13A C -0.0417(17) 0.6478(4) -0.0436(18) 0.047(2) Uani 0.44(2) 1 d PDU . 2
H13A H -0.0842 0.5875 -0.0092 0.057 Uiso 0.44(2) 1 calc PR . 2
C14A C -0.0819(19) 0.7500 -0.002(2) 0.051(3) Uani 0.44(2) 2 d SPDU . 2
H14A H -0.1430 0.7500 0.0601 0.061 Uiso 0.44(2) 2 calc SPR . 2

loop_
_atom_site_aniso_label
_atom_site_aniso_U_11
_atom_site_aniso_U_22
_atom_site_aniso_U_33
_atom_site_aniso_U_23
_atom_site_aniso_U_13
_atom_site_aniso_U_12
Ta1 0.02965(17) 0.03532(19) 0.0385(2) 0.000 -0.0105(2) 0.000
C1 0.024(4) 0.035(4) 0.020(4) 0.000 -0.006(4) 0.000
C2 0.025(3) 0.028(3) 0.024(3) -0.005(3) 0.002(3) 0.004(3)
C3 0.032(4) 0.027(3) 0.023(3) 0.003(3) 0.003(3) -0.002(3)
C4 0.035(6) 0.045(6) 0.046(6) 0.000 0.013(4) 0.000
C5 0.031(4) 0.032(3) 0.042(4) -0.007(3) -0.003(3) 0.002(3)
C6 0.058(4) 0.035(4) 0.053(4) 0.007(3) 0.020(4) -0.004(4)
C11 0.021(6) 0.063(4) 0.033(5) -0.011(3) 0.008(5) -0.001(4)
C12 0.023(5) 0.063(4) 0.039(5) -0.007(3) 0.005(5) -0.003(3)
C13 0.025(4) 0.068(4) 0.043(5) -0.003(3) 0.005(5) -0.010(3)
C14 0.026(4) 0.077(5) 0.047(6) 0.000 0.004(6) 0.000
C11A 0.022(6) 0.065(4) 0.036(5) -0.009(3) 0.006(5) -0.001(4)
C12A 0.025(5) 0.065(4) 0.041(5) -0.006(3) 0.002(5) -0.003(3)
C13A 0.026(4) 0.072(4) 0.045(6) 0.001(3) 0.002(5) -0.010(3)
C14A 0.026(4) 0.080(5) 0.047(7) 0.000 0.003(6) 0.000

loop_
_atom_type_symbol
_atom_type_description
_atom_type_scat_dispersion_real
_atom_type_scat_dispersion_imag
_atom_type_scat_source
C C 0.0033 0.0016 'International Tables Vol C Tables 4.2.6.8 and 6.1.1.4'
H H 0.0000 0.0000 'International Tables Vol C Tables 4.2.6.8 and 6.1.1.4'
Ta Ta -0.7052 6.5227 'International Tables Vol C Tables 4.2.6.8 and 6.1.1.4'

loop_
_geom_angle_atom_site_label_1
_geom_angle_atom_site_label_2
_geom_angle_atom_site_label_3
_geom_angle
_geom_angle_site_symmetry_1
_geom_angle_site_symmetry_3
_geom_angle_publ_flag
C11A Ta1 C11A 37.1(4) . 7_575 ?
C11A Ta1 C12A 36.6(3) . . ?
C11A Ta1 C12A 68.8(5) 7_575 . ?
C11A Ta1 C12A 68.8(5) . 7_575 ?
C11A Ta1 C12A 36.6(3) 7_575 7_575 ?
C12A Ta1 C12A 87.5(8) . 7_575 ?
C11A Ta1 C12 27.9(4) . . ?
C11A Ta1 C12 63.5(3) 7_575 . ?
C12A Ta1 C12 11.8(4) . . ?
C12A Ta1 C12 88.2(3) 7_575 . ?
C11A Ta1 C12 63.5(3) . 7_575 ?
C11A Ta1 C12 27.9(4) 7_575 7_575 ?
C12A Ta1 C12 88.2(3) . 7_575 ?
C12A Ta1 C12 11.8(4) 7_575 7_575 ?
C12 Ta1 C12 86.6(7) . 7_575 ?
C11A Ta1 C14A 89.8(6) . . ?
C11A Ta1 C14A 89.8(6) 7_575 . ?
C12A Ta1 C14A 67.5(4) . . ?
C12A Ta1 C14A 67.5(4) 7_575 . ?
C12 Ta1 C14A 78.6(4) . . ?
C12 Ta1 C14A 78.6(4) 7_575 . ?
C11A Ta1 C13A 68.4(4) . . ?
C11A Ta1 C13A 89.0(5) 7_575 . ?
C12A Ta1 C13A 35.6(2) . . ?
C12A Ta1 C13A 87.0(5) 7_575 . ?
C12 Ta1 C13A 47.4(4) . . ?
C12 Ta1 C13A 94.5(4) 7_575 . ?
C14A Ta1 C13A 35.8(3) . . ?
C11A Ta1 C13A 89.0(5) . 7_575 ?
C11A Ta1 C13A 68.4(4) 7_575 7_575 ?
C12A Ta1 C13A 87.0(5) . 7_575 ?
C12A Ta1 C13A 35.6(2) 7_575 7_575 ?
C12 Ta1 C13A 94.5(4) . 7_575 ?
C12 Ta1 C13A 47.4(4) 7_575 7_575 ?
C14A Ta1 C13A 35.8(3) . 7_575 ?
C13A Ta1 C13A 66.8(5) . 7_575 ?
C11A Ta1 C13 54.7(4) . . ?
C11A Ta1 C13 76.9(4) 7_575 . ?
C12A Ta1 C13 23.9(4) . . ?
C12A Ta1 C13 81.1(4) 7_575 . ?
C12 Ta1 C13 35.47(18) . . ?
C12 Ta1 C13 86.5(4) 7_575 . ?
C14A Ta1 C13 43.8(4) . . ?
C13A Ta1 C13 13.8(4) . . ?
C13A Ta1 C13 68.5(3) 7_575 . ?
C11A Ta1 C13 76.9(4) . 7_575 ?
C11A Ta1 C13 54.7(4) 7_575 7_575 ?
C12A Ta1 C13 81.1(4) . 7_575 ?
C12A Ta1 C13 23.9(4) 7_575 7_575 ?
C12 Ta1 C13 86.5(4) . 7_575 ?
C12 Ta1 C13 35.47(18) 7_575 7_575 ?
C14A Ta1 C13 43.8(4) . 7_575 ?
C13A Ta1 C13 68.5(3) . 7_575 ?
C13A Ta1 C13 13.8(4) 7_575 7_575 ?
C13 Ta1 C13 66.7(4) . 7_575 ?
C11A Ta1 C14 73.2(5) . . ?
C11A Ta1 C14 73.2(5) 7_575 . ?
C12A Ta1 C14 56.7(4) . . ?
C12A Ta1 C14 56.7(4) 7_575 . ?
C12 Ta1 C14 66.5(3) . . ?
C12 Ta1 C14 66.5(3) 7_575 . ?
C14A Ta1 C14 17.5(6) . . ?
C13A Ta1 C14 33.6(3) . . ?
C13A Ta1 C14 33.6(3) 7_575 . ?
C13 Ta1 C14 35.46(19) . . ?
C13 Ta1 C14 35.46(19) 7_575 . ?
C2 C1 C2 107.9(7) 7_575 . ?
C2 C1 C4 125.9(4) 7_575 . ?
C2 C1 C4 125.9(4) . . ?
C2 C1 Ta1 73.2(4) 7_575 . ?
C2 C1 Ta1 73.2(4) . . ?
C4 C1 Ta1 123.8(5) . . ?
C3 C2 C1 108.3(5) . . ?
C3 C2 C5 125.5(5) . . ?
C1 C2 C5 126.1(5) . . ?
C3 C2 Ta1 73.1(3) . . ?
C1 C2 Ta1 72.0(4) . . ?
C5 C2 Ta1 123.7(4) . . ?
C2 C3 C3 107.7(3) . 7_575 ?
C2 C3 C6 126.9(5) . . ?
C3 C3 C6 125.1(3) 7_575 . ?
C2 C3 Ta1 72.4(3) . . ?
C3 C3 Ta1 72.53(13) 7_575 . ?
C6 C3 Ta1 124.5(4) . . ?
C1 C4 H4A 109.5 . . ?
C1 C4 H4B 109.5 . . ?
H4A C4 H4B 109.5 . . ?
C2 C5 H5A 109.5 . . ?
C2 C5 H5B 109.5 . . ?
H5A C5 H5B 109.5 . . ?
C2 C5 H5C 109.5 . . ?
H5A C5 H5C 109.5 . . ?
H5B C5 H5C 109.5 . . ?
C3 C6 H6A 109.5 . . ?
C3 C6 H6B 109.5 . . ?
H6A C6 H6B 109.5 . . ?
C3 C6 H6C 109.5 . . ?
H6A C6 H6C 109.5 . . ?
H6B C6 H6C 109.5 . . ?
C12 C11 C11 128.1(4) . 7_575 ?
C12 C11 Ta1 69.9(6) . . ?
C11 C11 Ta1 72.60(14) 7_575 . ?
C12 C11 H11 115.9 . . ?
C11 C11 H11 115.9 7_575 . ?
Ta1 C11 H11 137.3 . . ?
C13 C12 C11 129.3(6) . . ?
C13 C12 Ta1 73.0(7) . . ?
C11 C12 Ta1 75.1(7) . . ?
C13 C12 H12 115.4 . . ?
C11 C12 H12 115.4 . . ?
Ta1 C12 H12 129.9 . . ?
C12 C13 C14 128.5(4) . . ?
C12 C13 Ta1 71.5(7) . . ?
C14 C13 Ta1 73.2(7) . . ?
C12 C13 H13 115.7 . . ?
C14 C13 H13 115.7 . . ?
Ta1 C13 H13 134.2 . . ?
C13 C14 C13 127.7(7) 7_575 . ?
C13 C14 Ta1 71.3(7) 7_575 . ?
C13 C14 Ta1 71.3(7) . . ?
C13 C14 H14 116.1 7_575 . ?
C13 C14 H14 116.1 . . ?
Ta1 C14 H14 136.6 . . ?
C11A C11A C12A 127.9(4) 7_575 . ?
C11A C11A Ta1 71.43(19) 7_575 . ?
C12A C11A Ta1 73.9(8) . . ?
C11A C11A H11A 116.1 7_575 . ?
C12A C11A H11A 116.1 . . ?
Ta1 C11A H11A 132.6 . . ?
C13A C12A C11A 129.3(7) . . ?
C13A C12A Ta1 73.2(9) . . ?
C11A C12A Ta1 69.4(9) . . ?
C13A C12A H12A 115.4 . . ?
C11A C12A H12A 115.4 . . ?
Ta1 C12A H12A 138.5 . . ?
C12A C13A C14A 129.0(4) . . ?
C12A C13A Ta1 71.2(9) . . ?
C14A C13A Ta1 71.8(8) . . ?
C12A C13A H13A 115.5 . . ?
C14A C13A H13A 115.5 . . ?
Ta1 C13A H13A 137.4 . . ?
C13A C14A C13A 127.3(8) 7_575 . ?
C13A C14A Ta1 72.4(8) 7_575 . ?
C13A C14A Ta1 72.4(8) . . ?
C13A C14A H14A 116.4 7_575 . ?
C13A C14A H14A 116.4 . . ?
Ta1 C14A H14A 133.1 . . ?

loop_
_geom_bond_atom_site_label_1
_geom_bond_atom_site_label_2
_geom_bond_distance
_geom_bond_site_symmetry_2
_geom_bond_publ_flag
Ta1 C11A 2.21(2) . ?
Ta1 C11A 2.21(2) 7_575 ?
Ta1 C12A 2.271(16) . ?
Ta1 C12A 2.271(16) 7_575 ?
Ta1 C12 2.289(13) . ?
Ta1 C12 2.289(13) 7_575 ?
Ta1 C14A 2.29(2) . ?
Ta1 C13A 2.296(15) . ?
Ta1 C13A 2.296(15) 7_575 ?
Ta1 C13 2.308(12) . ?
Ta1 C13 2.308(12) 7_575 ?
Ta1 C14 2.332(16) . ?
C1 C2 1.416(7) 7_575 ?
C1 C2 1.416(7) . ?
C1 C4 1.508(10) . ?
C2 C3 1.410(7) . ?
C2 C5 1.506(7) . ?
C3 C3 1.431(11) 7_575 ?
C3 C6 1.512(7) . ?
C4 H4A 0.9800 . ?
C4 H4B 0.9800 . ?
C5 H5A 0.9800 . ?
C5 H5B 0.9800 . ?
C5 H5C 0.9800 . ?
C6 H6A 0.9800 . ?
C6 H6B 0.9800 . ?
C6 H6C 0.9800 . ?
C11 C12 1.401(6) . ?
C11 C11 1.408(7) 7_575 ?
C11 H11 0.9500 . ?
C12 C13 1.400(6) . ?
C12 H12 0.9500 . ?
C13 C14 1.413(5) . ?
C13 H13 0.9500 . ?
C14 C13 1.413(5) 7_575 ?
C14 H14 0.9500 . ?
C11A C11A 1.410(7) 7_575 ?
C11A C12A 1.410(6) . ?
C11A H11A 0.9500 . ?
C12A C13A 1.397(7) . ?
C12A H12A 0.9500 . ?
C13A C14A 1.410(6) . ?
C13A H13A 0.9500 . ?
C14A C13A 1.410(6) 7_575 ?
C14A H14A 0.9500 . ?
